data_7130810
loop_
_publ_author_name
'Thongpaen, Jompol'
'Manguin, Romane'
'Kittikool, Tanakorn'
'Camy, Aur\`ele'
'Roisnel, Thierry'
'Dorcet, Vincent'
'Yotphan, Sirilata'
'Canac, Yves'
'Mauduit, Marc'
'Basl\'e, Olivier'

_publ_section_title
;
 Ruthenium-NHC complex-catalyzed P(III)-directed C-H borylation of
 arylphosphines.
;
_journal_issue 86
_journal_name_full 'Chemical communications (Cambridge, England)'
_journal_page_first 12082
_journal_page_last 12085
_journal_paper_doi 10.1039/d2cc03909e
_journal_volume 58
_journal_year 2022
_chemical_absolute_configuration ad
_chemical_compound_source 'synthesis as described'
_chemical_formula_moiety 'C27 H35 Cl N2 O2 Ru'
_chemical_formula_sum 'C27 H35 Cl N2 O2 Ru'
_chemical_formula_weight 556.09
_space_group_crystal_system orthorhombic
_space_group_IT_number 19
_space_group_name_Hall 'P 2ac 2ab'
_space_group_name_H-M_alt 'P 21 21 21'
_atom_sites_solution_hydrogens geom
_atom_sites_solution_primary dual
_atom_sites_solution_secondary difmap
_audit_update_record
;
2022-07-11 deposited with the CCDC.	2022-09-29 downloaded from the CCDC.
;
_cell_angle_alpha 90
_cell_angle_beta 90
_cell_angle_gamma 90
_cell_formula_units_Z 4
_cell_length_a 8.9971(9)
_cell_length_b 12.0737(12)
_cell_length_c 26.660(3)
_cell_measurement_reflns_used 9896
_cell_measurement_temperature 150(2)
_cell_measurement_theta_max 27.50
_cell_measurement_theta_min 2.28
_cell_measurement_wavelength 0.71073
_cell_volume 2896.0(5)
_computing_cell_refinement 'APEX3 (Bruker, 2015)'
_computing_data_collection 'Bruker APEX3 (Bruker, 2015)'
_computing_data_reduction 'SAINT (Bruker, 2014)'
_computing_molecular_graphics
;
   'SXGRAPH (L. Farrugia, 1999), Mercury (CSD, 2020)'
;
_computing_publication_material 'CRYSCALC (T. Roisnel, local program, 2021)'
_computing_structure_refinement 'SHELXL-2018_3 (Sheldrick, 2018)'
_computing_structure_solution 'SHELXT (Sheldrick, 2015)'
_diffrn_ambient_temperature 150(2)
_diffrn_detector '(CMOS) PHOTON 100'
_diffrn_measured_fraction_theta_full 0.997
_diffrn_measured_fraction_theta_max 0.998
_diffrn_measurement_device_type 'D8 VENTURE Bruker AXS'
_diffrn_measurement_method 'rotation images'
_diffrn_orient_matrix_UB_11 0.1010209
_diffrn_orient_matrix_UB_12 0.0165554
_diffrn_orient_matrix_UB_13 0.0137284
_diffrn_orient_matrix_UB_21 0.0440380
_diffrn_orient_matrix_UB_22 -0.0116033
_diffrn_orient_matrix_UB_23 -0.0340360
_diffrn_orient_matrix_UB_31 -0.0144604
_diffrn_orient_matrix_UB_32 0.0803197
_diffrn_orient_matrix_UB_33 -0.0077467
_diffrn_radiation_monochromator 'multilayer monochromator'
_diffrn_radiation_probe x-ray
_diffrn_radiation_source 'Incoatec microfocus sealed tube'
_diffrn_radiation_type MoK\a
_diffrn_radiation_wavelength 0.71073
_diffrn_reflns_av_R_equivalents 0.0439
_diffrn_reflns_av_unetI/netI 0.0270
_diffrn_reflns_limit_h_max 11
_diffrn_reflns_limit_h_min -11
_diffrn_reflns_limit_k_max 14
_diffrn_reflns_limit_k_min -15
_diffrn_reflns_limit_l_max 34
_diffrn_reflns_limit_l_min -34
_diffrn_reflns_number 59001
_diffrn_reflns_theta_full 25.242
_diffrn_reflns_theta_max 27.484
_diffrn_reflns_theta_min 2.925
_diffrn_source_current 1.0
_diffrn_source_power 50.0
_diffrn_source_voltage 50.0
_exptl_absorpt_coefficient_mu 0.657
_exptl_absorpt_correction_T_max 0.955
_exptl_absorpt_correction_T_min 0.836
_exptl_absorpt_correction_type multi-scan
_exptl_absorpt_process_details
;
  [Sheldrick, G.M. (2014). SADABS Bruker AXS Inc., Madison, Wisconsin, USA]
;
_exptl_crystal_colour orange
_exptl_crystal_density_diffrn 1.275
_exptl_crystal_description block
_exptl_crystal_F_000 1152
_exptl_crystal_size_max 0.440
_exptl_crystal_size_mid 0.210
_exptl_crystal_size_min 0.070
_refine_diff_density_max 1.221
_refine_diff_density_min -1.686
_refine_diff_density_rms 0.121
_refine_ls_abs_structure_details
;
Refined as an inversion twin.
;
_refine_ls_abs_structure_Flack 0.08(7)
_refine_ls_extinction_method none
_refine_ls_goodness_of_fit_ref 1.172
_refine_ls_hydrogen_treatment constr
_refine_ls_matrix_type full
_refine_ls_number_parameters 247
_refine_ls_number_reflns 6645
_refine_ls_number_restraints 0
_refine_ls_restrained_S_all 1.172
_refine_ls_R_factor_all 0.0547
_refine_ls_R_factor_gt 0.0536
_refine_ls_shift/su_max 0.009
_refine_ls_shift/su_mean 0.000
_refine_ls_structure_factor_coef Fsqd
_refine_ls_weighting_details 'w=1/[\s^2^(Fo^2^)+14.9187P] where P=(Fo^2^+2Fc^2^)/3'
_refine_ls_weighting_scheme calc
_refine_ls_wR_factor_gt 0.1256
_refine_ls_wR_factor_ref 0.1262
_reflns_Friedel_coverage 0.774
_reflns_Friedel_fraction_full 1.000
_reflns_Friedel_fraction_max 1.000
_reflns_number_gt 6511
_reflns_number_total 6645
_reflns_threshold_expression >2sigma(I)
_cod_data_source_file d2cc03909e2.cif
_cod_data_source_block JT208
_cod_depositor_comments 'Adding full bibliography for 7130810--7130811.cif.'
_cod_original_cell_volume 2896.1(5)
_cod_database_code 7130810

loop_
_space_group_symop_operation_xyz
'x, y, z'
'-x+1/2, -y, z+1/2'
'-x, y+1/2, -z+1/2'
'x+1/2, -y+1/2, -z'

loop_
_atom_site_label
_atom_site_type_symbol
_atom_site_fract_x
_atom_site_fract_y
_atom_site_fract_z
_atom_site_U_iso_or_equiv
_atom_site_adp_type
_atom_site_occupancy
_atom_site_site_symmetry_order
_atom_site_calc_flag
_atom_site_refinement_flags_posn
_atom_site_refinement_flags_adp
_atom_site_refinement_flags_occupancy
_atom_site_disorder_assembly
_atom_site_disorder_group
Ru1 Ru 0.20233(6) 0.19735(5) 0.29902(2) 0.02326(14) Uani 1 1 d . . . . .
Cl1 Cl -0.04344(18) 0.20132(18) 0.33476(6) 0.0283(3) Uani 1 1 d . . . . .
C1 C 0.2711(6) 0.0298(4) 0.27245(18) 0.0380(8) Uani 1 1 d G . . . .
C2 C 0.2176(5) 0.0210(4) 0.3212(2) 0.0380(8) Uani 1 1 d G . . . .
H2 H 0.140905 -0.030435 0.328766 0.046 Uiso 1 1 calc R U . . .
C3 C 0.2764(6) 0.0874(4) 0.35888(16) 0.0380(8) Uani 1 1 d G . . . .
C4 C 0.3886(5) 0.1627(4) 0.34781(19) 0.0380(8) Uani 1 1 d G . . . .
H4 H 0.428784 0.208063 0.373565 0.046 Uiso 1 1 calc R U . . .
C5 C 0.4421(5) 0.1714(4) 0.2991(2) 0.0380(8) Uani 1 1 d G . . . .
C6 C 0.3834(5) 0.1050(4) 0.26138(17) 0.0380(8) Uani 1 1 d G . . . .
H6 H 0.419931 0.111016 0.228063 0.046 Uiso 1 1 calc R U . . .
C7 C 0.1967(11) -0.0321(8) 0.2296(4) 0.048(2) Uani 1 1 d . . . . .
H7A H 0.151210 -0.100132 0.242432 0.072 Uiso 1 1 calc R U . . .
H7B H 0.271150 -0.050840 0.204137 0.072 Uiso 1 1 calc R U . . .
H7C H 0.119859 0.014937 0.214581 0.072 Uiso 1 1 calc R U . . .
C8 C 0.2158(13) 0.0840(8) 0.4121(3) 0.050(2) Uani 1 1 d . . . . .
H8A H 0.118359 0.047765 0.412111 0.076 Uiso 1 1 calc R U . . .
H8B H 0.205750 0.159697 0.424914 0.076 Uiso 1 1 calc R U . . .
H8C H 0.284339 0.042328 0.433551 0.076 Uiso 1 1 calc R U . . .
C9 C 0.5717(9) 0.2508(8) 0.2866(5) 0.054(3) Uani 1 1 d . . . . .
H9A H 0.655131 0.236089 0.309318 0.081 Uiso 1 1 calc R U . . .
H9B H 0.538660 0.327597 0.290854 0.081 Uiso 1 1 calc R U . . .
H9C H 0.603499 0.239097 0.251892 0.081 Uiso 1 1 calc R U . . .
C11 C 0.2036(8) 0.3654(5) 0.3018(3) 0.0244(8) Uani 1 1 d . . . . .
N12 N 0.2046(8) 0.4415(5) 0.3406(2) 0.0250(12) Uani 1 1 d . . . . .
C13 C 0.2139(10) 0.4157(6) 0.3941(3) 0.0265(14) Uani 1 1 d . . . . .
C14 C 0.0836(8) 0.4101(7) 0.4216(3) 0.0298(17) Uani 1 1 d . . . . .
C15 C 0.0970(10) 0.3774(8) 0.4716(3) 0.0372(19) Uani 1 1 d . . . . .
H15 H 0.009313 0.369895 0.491165 0.045 Uiso 1 1 calc R U . . .
C16 C 0.2327(11) 0.3555(7) 0.4938(3) 0.039(2) Uani 1 1 d . . . . .
C17 C 0.3591(10) 0.3737(8) 0.4660(3) 0.039(2) Uani 1 1 d . . . . .
H17 H 0.452975 0.361527 0.481377 0.047 Uiso 1 1 calc R U . . .
C18 C 0.3554(9) 0.4091(7) 0.4165(3) 0.0312(18) Uani 1 1 d . . . . .
C19 C -0.0636(9) 0.4415(8) 0.4006(4) 0.0376(19) Uani 1 1 d . . . . .
H19A H -0.062225 0.519889 0.390992 0.056 Uiso 1 1 calc R U . . .
H19B H -0.140729 0.429364 0.425929 0.056 Uiso 1 1 calc R U . . .
H19C H -0.084777 0.396058 0.370982 0.056 Uiso 1 1 calc R U . . .
C20 C 0.2407(13) 0.3127(11) 0.5472(3) 0.062(3) Uani 1 1 d . . . . .
H20A H 0.154555 0.339517 0.566157 0.093 Uiso 1 1 calc R U . . .
H20B H 0.332197 0.339338 0.563110 0.093 Uiso 1 1 calc R U . . .
H20C H 0.240516 0.231509 0.546945 0.093 Uiso 1 1 calc R U . . .
C21 C 0.4972(9) 0.4377(8) 0.3889(4) 0.037(2) Uani 1 1 d . . . . .
H21A H 0.547538 0.498704 0.406188 0.056 Uiso 1 1 calc R U . . .
H21B H 0.473314 0.460086 0.354517 0.056 Uiso 1 1 calc R U . . .
H21C H 0.562489 0.372753 0.388182 0.056 Uiso 1 1 calc R U . . .
C22 C 0.1892(9) 0.5496(5) 0.3236(3) 0.0244(8) Uani 1 1 d . . . . .
H22 H 0.185052 0.614547 0.343655 0.029 Uiso 1 1 calc R U . . .
C23 C 0.1813(8) 0.5445(5) 0.2741(3) 0.0244(8) Uani 1 1 d . . . . .
H23 H 0.171991 0.605384 0.251762 0.029 Uiso 1 1 calc R U . . .
N24 N 0.1891(8) 0.4333(5) 0.2609(2) 0.0230(12) Uani 1 1 d . . . . .
C25 C 0.1827(9) 0.3970(6) 0.2082(3) 0.0290(16) Uani 1 1 d . . . . .
H25 H 0.143495 0.459941 0.187686 0.035 Uiso 1 1 calc R U . . .
C26 C 0.3418(9) 0.3710(7) 0.1900(3) 0.0342(19) Uani 1 1 d . . . . .
H26A H 0.403561 0.438194 0.194214 0.041 Uiso 1 1 calc R U . . .
H26B H 0.384186 0.312617 0.211831 0.041 Uiso 1 1 calc R U . . .
C27 C 0.3536(13) 0.3329(9) 0.1359(4) 0.055(3) Uani 1 1 d . . . . .
H27 H 0.280504 0.271895 0.130025 0.066 Uiso 1 1 calc R U . . .
C29 C 0.3231(18) 0.4221(14) 0.1015(5) 0.090(3) Uani 1 1 d . . . . .
H29A H 0.406550 0.474245 0.101518 0.136 Uiso 1 1 calc R U . . .
H29B H 0.232310 0.460663 0.111903 0.136 Uiso 1 1 calc R U . . .
H29C H 0.309563 0.392086 0.067642 0.136 Uiso 1 1 calc R U . . .
C28 C 0.5167(16) 0.2870(15) 0.1266(5) 0.090(3) Uani 1 1 d . . . . .
H28A H 0.531201 0.273583 0.090665 0.136 Uiso 1 1 calc R U . . .
H28B H 0.530066 0.217574 0.145068 0.136 Uiso 1 1 calc R U . . .
H28C H 0.589525 0.341594 0.138280 0.136 Uiso 1 1 calc R U . . .
C30 C 0.0787(7) 0.2980(7) 0.2010(3) 0.0314(14) Uani 1 1 d . . . . .
O31 O -0.0024(7) 0.2987(6) 0.1638(2) 0.0409(13) Uani 1 1 d . . . . .
O32 O 0.0845(5) 0.2176(4) 0.23268(18) 0.0253(11) Uani 1 1 d . . . . .

loop_
_atom_site_aniso_label
_atom_site_aniso_U_11
_atom_site_aniso_U_22
_atom_site_aniso_U_33
_atom_site_aniso_U_23
_atom_site_aniso_U_13
_atom_site_aniso_U_12
Ru1 0.0164(2) 0.0181(2) 0.0352(3) -0.0025(2) -0.0057(2) 0.0028(2)
Cl1 0.0215(7) 0.0317(8) 0.0317(8) 0.0018(8) 0.0003(6) 0.0009(8)
C1 0.0215(15) 0.0306(17) 0.062(2) -0.0005(16) -0.0109(15) 0.0124(13)
C2 0.0215(15) 0.0306(17) 0.062(2) -0.0005(16) -0.0109(15) 0.0124(13)
C3 0.0215(15) 0.0306(17) 0.062(2) -0.0005(16) -0.0109(15) 0.0124(13)
C4 0.0215(15) 0.0306(17) 0.062(2) -0.0005(16) -0.0109(15) 0.0124(13)
C5 0.0215(15) 0.0306(17) 0.062(2) -0.0005(16) -0.0109(15) 0.0124(13)
C6 0.0215(15) 0.0306(17) 0.062(2) -0.0005(16) -0.0109(15) 0.0124(13)
C7 0.020(4) 0.044(5) 0.079(7) -0.028(5) -0.007(5) 0.006(4)
C8 0.061(6) 0.043(5) 0.047(5) 0.013(4) -0.020(5) 0.001(5)
C9 0.022(4) 0.045(5) 0.095(9) -0.014(5) -0.001(5) 0.001(4)
C11 0.0246(18) 0.0082(14) 0.040(2) -0.0004(16) -0.001(2) 0.0009(14)
N12 0.023(3) 0.017(3) 0.035(3) -0.001(2) -0.008(3) 0.003(3)
C13 0.032(4) 0.024(3) 0.024(3) -0.006(3) -0.002(3) -0.003(3)
C14 0.024(4) 0.032(4) 0.033(4) -0.002(3) -0.004(3) 0.003(3)
C15 0.036(4) 0.045(5) 0.030(4) 0.000(4) -0.002(4) 0.002(4)
C16 0.050(6) 0.038(4) 0.030(4) 0.005(3) -0.011(4) 0.002(4)
C17 0.037(5) 0.044(5) 0.038(5) -0.003(4) -0.011(4) 0.001(4)
C18 0.028(4) 0.031(4) 0.035(4) -0.011(3) -0.009(3) 0.000(3)
C19 0.025(4) 0.046(5) 0.042(5) -0.003(4) -0.003(3) -0.001(4)
C20 0.071(7) 0.080(8) 0.034(4) 0.023(5) -0.011(4) -0.005(7)
C21 0.026(4) 0.041(5) 0.045(5) 0.000(4) -0.008(3) -0.010(4)
C22 0.0246(18) 0.0082(14) 0.040(2) -0.0004(16) -0.001(2) 0.0009(14)
C23 0.0246(18) 0.0082(14) 0.040(2) -0.0004(16) -0.001(2) 0.0009(14)
N24 0.027(3) 0.015(3) 0.027(3) 0.002(2) -0.005(3) 0.003(3)
C25 0.030(4) 0.027(3) 0.029(4) 0.002(3) 0.004(3) -0.002(3)
C26 0.033(4) 0.035(4) 0.035(5) -0.006(3) 0.010(3) -0.014(3)
C27 0.063(6) 0.053(7) 0.048(5) -0.022(5) 0.015(5) -0.024(5)
C29 0.088(7) 0.107(9) 0.076(6) -0.026(6) 0.036(6) -0.020(7)
C28 0.088(7) 0.107(9) 0.076(6) -0.026(6) 0.036(6) -0.020(7)
C30 0.030(3) 0.033(3) 0.032(3) -0.003(5) -0.001(3) -0.001(3)
O31 0.047(3) 0.040(3) 0.036(3) 0.004(3) -0.015(2) -0.009(3)
O32 0.022(2) 0.026(3) 0.027(2) -0.001(2) -0.0041(19) -0.003(2)

loop_
_atom_type_symbol
_atom_type_description
_atom_type_scat_dispersion_real
_atom_type_scat_dispersion_imag
_atom_type_scat_source
C C 0.0033 0.0016 'International Tables Vol C Tables 4.2.6.8 and 6.1.1.4'
H H 0.0000 0.0000 'International Tables Vol C Tables 4.2.6.8 and 6.1.1.4'
Cl Cl 0.1484 0.1585 'International Tables Vol C Tables 4.2.6.8 and 6.1.1.4'
N N 0.0061 0.0033 'International Tables Vol C Tables 4.2.6.8 and 6.1.1.4'
O O 0.0106 0.0060 'International Tables Vol C Tables 4.2.6.8 and 6.1.1.4'
Ru Ru -1.2594 0.8363 'International Tables Vol C Tables 4.2.6.8 and 6.1.1.4'

loop_
_geom_angle_atom_site_label_1
_geom_angle_atom_site_label_2
_geom_angle_atom_site_label_3
_geom_angle
_geom_angle_site_symmetry_1
_geom_angle_site_symmetry_3
_geom_angle_publ_flag
C11 Ru1 O32 85.2(3) . . ?
C11 Ru1 C4 99.6(2) . . ?
O32 Ru1 C4 158.6(2) . . ?
C11 Ru1 C5 97.9(2) . . ?
O32 Ru1 C5 121.5(2) . . ?
C4 Ru1 C5 37.33(7) . . ?
C11 Ru1 C3 125.4(3) . . ?
O32 Ru1 C3 148.3(2) . . ?
C4 Ru1 C3 37.33(8) . . ?
C5 Ru1 C3 67.03(10) . . ?
C11 Ru1 C6 121.1(3) . . ?
O32 Ru1 C6 92.80(19) . . ?
C4 Ru1 C6 66.73(10) . . ?
C5 Ru1 C6 36.87(7) . . ?
C3 Ru1 C6 78.49(10) . . ?
C11 Ru1 C2 161.9(3) . . ?
O32 Ru1 C2 111.86(19) . . ?
C4 Ru1 C2 66.73(11) . . ?
C5 Ru1 C2 78.49(10) . . ?
C3 Ru1 C2 36.87(7) . . ?
C6 Ru1 C2 65.86(10) . . ?
C11 Ru1 C1 156.4(3) . . ?
O32 Ru1 C1 88.74(18) . . ?
C4 Ru1 C1 78.48(10) . . ?
C5 Ru1 C1 66.15(10) . . ?
C3 Ru1 C1 66.14(10) . . ?
C6 Ru1 C1 36.44(7) . . ?
C2 Ru1 C1 36.44(7) . . ?
C11 Ru1 Cl1 88.3(2) . . ?
O32 Ru1 Cl1 82.29(14) . . ?
C4 Ru1 Cl1 118.52(16) . . ?
C5 Ru1 Cl1 155.69(16) . . ?
C3 Ru1 Cl1 90.17(14) . . ?
C6 Ru1 Cl1 149.85(15) . . ?
C2 Ru1 Cl1 88.31(13) . . ?
C1 Ru1 Cl1 113.47(15) . . ?
C2 C1 C6 120.0 . . ?
C2 C1 C7 120.9(5) . . ?
C6 C1 C7 118.8(5) . . ?
C2 C1 Ru1 71.12(17) . . ?
C6 C1 Ru1 71.12(16) . . ?
C7 C1 Ru1 124.2(5) . . ?
C1 C2 C3 120.0 . . ?
C1 C2 Ru1 72.44(17) . . ?
C3 C2 Ru1 70.23(16) . . ?
C1 C2 H2 120.0 . . ?
C3 C2 H2 120.0 . . ?
Ru1 C2 H2 129.8 . . ?
C4 C3 C2 120.0 . . ?
C4 C3 C8 118.4(5) . . ?
C2 C3 C8 121.5(5) . . ?
C4 C3 Ru1 70.66(15) . . ?
C2 C3 Ru1 72.90(16) . . ?
C8 C3 Ru1 126.2(5) . . ?
C5 C4 C3 120.0 . . ?
C5 C4 Ru1 72.01(17) . . ?
C3 C4 Ru1 72.01(16) . . ?
C5 C4 H4 120.0 . . ?
C3 C4 H4 120.0 . . ?
Ru1 C4 H4 128.1 . . ?
C4 C5 C6 120.0 . . ?
C4 C5 C9 120.6(6) . . ?
C6 C5 C9 119.3(6) . . ?
C4 C5 Ru1 70.66(17) . . ?
C6 C5 Ru1 72.90(16) . . ?
C9 C5 Ru1 131.1(5) . . ?
C5 C6 C1 120.0 . . ?
C5 C6 Ru1 70.22(16) . . ?
C1 C6 Ru1 72.44(15) . . ?
C5 C6 H6 120.0 . . ?
C1 C6 H6 120.0 . . ?
Ru1 C6 H6 129.8 . . ?
C1 C7 H7A 109.5 . . ?
C1 C7 H7B 109.5 . . ?
H7A C7 H7B 109.5 . . ?
C1 C7 H7C 109.5 . . ?
H7A C7 H7C 109.5 . . ?
H7B C7 H7C 109.5 . . ?
C3 C8 H8A 109.5 . . ?
C3 C8 H8B 109.5 . . ?
H8A C8 H8B 109.5 . . ?
C3 C8 H8C 109.5 . . ?
H8A C8 H8C 109.5 . . ?
H8B C8 H8C 109.5 . . ?
C5 C9 H9A 109.5 . . ?
C5 C9 H9B 109.5 . . ?
H9A C9 H9B 109.5 . . ?
C5 C9 H9C 109.5 . . ?
H9A C9 H9C 109.5 . . ?
H9B C9 H9C 109.5 . . ?
N24 C11 N12 101.4(5) . . ?
N24 C11 Ru1 124.6(5) . . ?
N12 C11 Ru1 133.8(5) . . ?
C11 N12 C22 112.4(6) . . ?
C11 N12 C13 125.9(6) . . ?
C22 N12 C13 121.6(6) . . ?
C14 C13 C18 122.5(7) . . ?
C14 C13 N12 118.6(7) . . ?
C18 C13 N12 118.5(7) . . ?
C13 C14 C15 116.5(7) . . ?
C13 C14 C19 122.9(8) . . ?
C15 C14 C19 120.5(8) . . ?
C16 C15 C14 122.7(9) . . ?
C16 C15 H15 118.7 . . ?
C14 C15 H15 118.7 . . ?
C17 C16 C15 117.9(8) . . ?
C17 C16 C20 121.5(8) . . ?
C15 C16 C20 120.6(9) . . ?
C16 C17 C18 122.9(8) . . ?
C16 C17 H17 118.6 . . ?
C18 C17 H17 118.6 . . ?
C17 C18 C13 116.2(8) . . ?
C17 C18 C21 120.8(8) . . ?
C13 C18 C21 122.9(8) . . ?
C14 C19 H19A 109.5 . . ?
C14 C19 H19B 109.5 . . ?
H19A C19 H19B 109.5 . . ?
C14 C19 H19C 109.5 . . ?
H19A C19 H19C 109.5 . . ?
H19B C19 H19C 109.5 . . ?
C16 C20 H20A 109.5 . . ?
C16 C20 H20B 109.5 . . ?
H20A C20 H20B 109.5 . . ?
C16 C20 H20C 109.5 . . ?
H20A C20 H20C 109.5 . . ?
H20B C20 H20C 109.5 . . ?
C18 C21 H21A 109.5 . . ?
C18 C21 H21B 109.5 . . ?
H21A C21 H21B 109.5 . . ?
C18 C21 H21C 109.5 . . ?
H21A C21 H21C 109.5 . . ?
H21B C21 H21C 109.5 . . ?
C23 C22 N12 106.7(6) . . ?
C23 C22 H22 126.7 . . ?
N12 C22 H22 126.7 . . ?
C22 C23 N24 107.1(6) . . ?
C22 C23 H23 126.4 . . ?
N24 C23 H23 126.4 . . ?
C11 N24 C23 112.4(6) . . ?
C11 N24 C25 125.8(6) . . ?
C23 N24 C25 121.8(6) . . ?
N24 C25 C30 112.0(6) . . ?
N24 C25 C26 108.9(7) . . ?
C30 C25 C26 111.6(6) . . ?
N24 C25 H25 108.1 . . ?
C30 C25 H25 108.1 . . ?
C26 C25 H25 108.1 . . ?
C27 C26 C25 115.1(8) . . ?
C27 C26 H26A 108.5 . . ?
C25 C26 H26A 108.5 . . ?
C27 C26 H26B 108.5 . . ?
C25 C26 H26B 108.5 . . ?
H26A C26 H26B 107.5 . . ?
C29 C27 C26 111.5(10) . . ?
C29 C27 C28 109.7(10) . . ?
C26 C27 C28 108.6(9) . . ?
C29 C27 H27 109.0 . . ?
C26 C27 H27 109.0 . . ?
C28 C27 H27 109.0 . . ?
C27 C29 H29A 109.5 . . ?
C27 C29 H29B 109.5 . . ?
H29A C29 H29B 109.5 . . ?
C27 C29 H29C 109.5 . . ?
H29A C29 H29C 109.5 . . ?
H29B C29 H29C 109.5 . . ?
C27 C28 H28A 109.5 . . ?
C27 C28 H28B 109.5 . . ?
H28A C28 H28B 109.5 . . ?
C27 C28 H28C 109.5 . . ?
H28A C28 H28C 109.5 . . ?
H28B C28 H28C 109.5 . . ?
O31 C30 O32 123.8(7) . . ?
O31 C30 C25 117.2(8) . . ?
O32 C30 C25 118.9(6) . . ?
C30 O32 Ru1 131.9(5) . . ?

loop_
_geom_bond_atom_site_label_1
_geom_bond_atom_site_label_2
_geom_bond_distance
_geom_bond_site_symmetry_2
_geom_bond_publ_flag
Ru1 C11 2.030(6) . ?
Ru1 O32 2.077(5) . ?
Ru1 C4 2.163(5) . ?
Ru1 C5 2.180(4) . ?
Ru1 C3 2.180(5) . ?
Ru1 C6 2.214(5) . ?
Ru1 C2 2.214(5) . ?
Ru1 C1 2.231(5) . ?
Ru1 Cl1 2.4083(17) . ?
C1 C2 1.3900 . ?
C1 C6 1.3900 . ?
C1 C7 1.520(9) . ?
C2 C3 1.3900 . ?
C2 H2 0.9500 . ?
C3 C4 1.3900 . ?
C3 C8 1.520(11) . ?
C4 C5 1.3900 . ?
C4 H4 0.9500 . ?
C5 C6 1.3900 . ?
C5 C9 1.545(10) . ?
C6 H6 0.9500 . ?
C7 H7A 0.9800 . ?
C7 H7B 0.9800 . ?
C7 H7C 0.9800 . ?
C8 H8A 0.9800 . ?
C8 H8B 0.9800 . ?
C8 H8C 0.9800 . ?
C9 H9A 0.9800 . ?
C9 H9B 0.9800 . ?
C9 H9C 0.9800 . ?
C11 N24 1.371(9) . ?
C11 N12 1.383(9) . ?
N12 C22 1.387(8) . ?
N12 C13 1.462(9) . ?
C13 C14 1.384(11) . ?
C13 C18 1.409(11) . ?
C14 C15 1.397(12) . ?
C14 C19 1.487(11) . ?
C15 C16 1.383(12) . ?
C15 H15 0.9500 . ?
C16 C17 1.375(13) . ?
C16 C20 1.516(11) . ?
C17 C18 1.389(13) . ?
C17 H17 0.9500 . ?
C18 C21 1.511(12) . ?
C19 H19A 0.9800 . ?
C19 H19B 0.9800 . ?
C19 H19C 0.9800 . ?
C20 H20A 0.9800 . ?
C20 H20B 0.9800 . ?
C20 H20C 0.9800 . ?
C21 H21A 0.9800 . ?
C21 H21B 0.9800 . ?
C21 H21C 0.9800 . ?
C22 C23 1.324(9) . ?
C22 H22 0.9500 . ?
C23 N24 1.389(8) . ?
C23 H23 0.9500 . ?
N24 C25 1.473(9) . ?
C25 C30 1.530(10) . ?
C25 C26 1.545(11) . ?
C25 H25 1.0000 . ?
C26 C27 1.517(12) . ?
C26 H26A 0.9900 . ?
C26 H26B 0.9900 . ?
C27 C29 1.441(19) . ?
C27 C28 1.588(18) . ?
C27 H27 1.0000 . ?
C29 H29A 0.9800 . ?
C29 H29B 0.9800 . ?
C29 H29C 0.9800 . ?
C28 H28A 0.9800 . ?
C28 H28B 0.9800 . ?
C28 H28C 0.9800 . ?
C30 O31 1.231(9) . ?
C30 O32 1.287(10) . ?

loop_
_geom_torsion_atom_site_label_1
_geom_torsion_atom_site_label_2
_geom_torsion_atom_site_label_3
_geom_torsion_atom_site_label_4
_geom_torsion
_geom_torsion_site_symmetry_1
_geom_torsion_site_symmetry_2
_geom_torsion_site_symmetry_3
_geom_torsion_site_symmetry_4
_geom_torsion_publ_flag
C6 C1 C2 C3 0.0 . . . . ?
C7 C1 C2 C3 -172.8(6) . . . . ?
Ru1 C1 C2 C3 -53.67(14) . . . . ?
C6 C1 C2 Ru1 53.67(14) . . . . ?
C7 C1 C2 Ru1 -119.2(5) . . . . ?
C1 C2 C3 C4 0.0 . . . . ?
Ru1 C2 C3 C4 -54.71(15) . . . . ?
C1 C2 C3 C8 177.1(6) . . . . ?
Ru1 C2 C3 C8 122.4(6) . . . . ?
C1 C2 C3 Ru1 54.71(15) . . . . ?
C2 C3 C4 C5 0.0 . . . . ?
C8 C3 C4 C5 -177.2(6) . . . . ?
Ru1 C3 C4 C5 -55.78(16) . . . . ?
C2 C3 C4 Ru1 55.78(16) . . . . ?
C8 C3 C4 Ru1 -121.4(6) . . . . ?
C3 C4 C5 C6 0.0 . . . . ?
Ru1 C4 C5 C6 -55.78(15) . . . . ?
C3 C4 C5 C9 -177.2(6) . . . . ?
Ru1 C4 C5 C9 127.0(5) . . . . ?
C3 C4 C5 Ru1 55.78(15) . . . . ?
C4 C5 C6 C1 0.0 . . . . ?
C9 C5 C6 C1 177.2(6) . . . . ?
Ru1 C5 C6 C1 -54.71(15) . . . . ?
C4 C5 C6 Ru1 54.71(15) . . . . ?
C9 C5 C6 Ru1 -128.1(5) . . . . ?
C2 C1 C6 C5 0.0 . . . . ?
C7 C1 C6 C5 173.0(6) . . . . ?
Ru1 C1 C6 C5 53.67(15) . . . . ?
C2 C1 C6 Ru1 -53.67(15) . . . . ?
C7 C1 C6 Ru1 119.3(5) . . . . ?
N24 C11 N12 C22 0.9(8) . . . . ?
Ru1 C11 N12 C22 -173.5(6) . . . . ?
N24 C11 N12 C13 178.3(8) . . . . ?
Ru1 C11 N12 C13 3.9(13) . . . . ?
C11 N12 C13 C14 -96.2(9) . . . . ?
C22 N12 C13 C14 81.0(10) . . . . ?
C11 N12 C13 C18 90.4(10) . . . . ?
C22 N12 C13 C18 -92.4(9) . . . . ?
C18 C13 C14 C15 -11.4(12) . . . . ?
N12 C13 C14 C15 175.5(7) . . . . ?
C18 C13 C14 C19 166.0(9) . . . . ?
N12 C13 C14 C19 -7.1(12) . . . . ?
C13 C14 C15 C16 2.4(13) . . . . ?
C19 C14 C15 C16 -175.0(9) . . . . ?
C14 C15 C16 C17 4.2(14) . . . . ?
C14 C15 C16 C20 -175.8(10) . . . . ?
C15 C16 C17 C18 -2.3(14) . . . . ?
C20 C16 C17 C18 177.7(10) . . . . ?
C16 C17 C18 C13 -5.9(14) . . . . ?
C16 C17 C18 C21 174.6(9) . . . . ?
C14 C13 C18 C17 13.0(12) . . . . ?
N12 C13 C18 C17 -173.8(7) . . . . ?
C14 C13 C18 C21 -167.4(8) . . . . ?
N12 C13 C18 C21 5.7(12) . . . . ?
C11 N12 C22 C23 -1.3(10) . . . . ?
C13 N12 C22 C23 -178.8(8) . . . . ?
N12 C22 C23 N24 1.1(10) . . . . ?
N12 C11 N24 C23 -0.2(8) . . . . ?
Ru1 C11 N24 C23 174.9(5) . . . . ?
N12 C11 N24 C25 179.5(8) . . . . ?
Ru1 C11 N24 C25 -5.3(11) . . . . ?
C22 C23 N24 C11 -0.6(10) . . . . ?
C22 C23 N24 C25 179.7(7) . . . . ?
C11 N24 C25 C30 45.2(10) . . . . ?
C23 N24 C25 C30 -135.1(7) . . . . ?
C11 N24 C25 C26 -78.7(9) . . . . ?
C23 N24 C25 C26 101.0(8) . . . . ?
N24 C25 C26 C27 -179.7(7) . . . . ?
C30 C25 C26 C27 56.1(10) . . . . ?
C25 C26 C27 C29 70.3(12) . . . . ?
C25 C26 C27 C28 -168.8(9) . . . . ?
N24 C25 C30 O31 138.6(7) . . . . ?
C26 C25 C30 O31 -99.0(9) . . . . ?
N24 C25 C30 O32 -44.0(9) . . . . ?
C26 C25 C30 O32 78.4(9) . . . . ?
O31 C30 O32 Ru1 -177.2(6) . . . . ?
C25 C30 O32 Ru1 5.6(10) . . . . ?

loop_
_platon_squeeze_void_nr
_platon_squeeze_void_average_x
_platon_squeeze_void_average_y
_platon_squeeze_void_average_z
_platon_squeeze_void_volume
_platon_squeeze_void_count_electrons
_platon_squeeze_void_content
1 -0.032 0.250 0.000 328 49 ' '
2 -0.023 0.750 0.500 328 49 ' '
